data_4502415
loop_
_publ_author_name
'Paul, Avijit Kumar'
'Natarajan, Srinivasan'

_publ_section_title
;
 Amine-Templated Aluminoborates Exhibiting Graphite and Diamond Nets
;
_journal_issue 2
_journal_name_full 'Crystal Growth &amp; Design'
_journal_page_first 765
_journal_paper_doi 10.1021/cg901161z
_journal_volume 10
_journal_year 2010
_chemical_formula_sum 'C5 H20 Al B5 N2 O12'
_chemical_formula_weight 381.23
_chemical_name_common &#x0091;Aluminium-Borate&#x0092;
_chemical_name_systematic
;
 ?
;
_space_group_IT_number 4
_symmetry_cell_setting monoclinic
_symmetry_space_group_name_Hall 'P 2yb'
_symmetry_space_group_name_H-M 'P 1 21 1'
_atom_sites_solution_hydrogens geom
_atom_sites_solution_primary direct
_atom_sites_solution_secondary difmap
_cell_angle_alpha 90.000(5)
_cell_angle_beta 110.941(5)
_cell_angle_gamma 90.000(5)
_cell_formula_units_Z 2
_cell_length_a 9.102(5)
_cell_length_b 10.402(5)
_cell_length_c 9.283(5)
_cell_measurement_reflns_used 2926
_cell_measurement_temperature 293(2)
_cell_measurement_theta_max 26.00
_cell_measurement_theta_min 2.35
_cell_volume 820.9(7)
_computing_cell_refinement 'SAINT (Bruker, 2000)'
_computing_data_collection 'SMART (Bruker, 2000)'
_computing_data_reduction SAINT
_computing_molecular_graphics 'Ortep-3 for windows (Farrugia, 1999) and CAMERON (Watkin et al., 1993)'
_computing_publication_material 'PLATON (Spek, 2003)'
_computing_structure_refinement 'SHELXL-97 (Sheldrick, 1997)'
_computing_structure_solution 'SIR92 (Altomare et al., 1993)'
_diffrn_ambient_temperature 293(2)
_diffrn_measured_fraction_theta_full 0.939
_diffrn_measured_fraction_theta_max 0.939
_diffrn_measurement_device_type 'Bruker SMART CCD area detector'
_diffrn_measurement_method '\f and \w scans'
_diffrn_radiation_monochromator graphite
_diffrn_radiation_source 'fine-focus sealed tube'
_diffrn_radiation_type MoK\a
_diffrn_radiation_wavelength 0.71073
_diffrn_reflns_av_R_equivalents 0.0920
_diffrn_reflns_av_sigmaI/netI 0.1279
_diffrn_reflns_limit_h_max 11
_diffrn_reflns_limit_h_min -11
_diffrn_reflns_limit_k_max 12
_diffrn_reflns_limit_k_min -12
_diffrn_reflns_limit_l_max 11
_diffrn_reflns_limit_l_min -11
_diffrn_reflns_number 7357
_diffrn_reflns_theta_full 26.00
_diffrn_reflns_theta_max 26.00
_diffrn_reflns_theta_min 2.35
_exptl_absorpt_coefficient_mu 0.185
_exptl_absorpt_correction_T_max 0.9836
_exptl_absorpt_correction_T_min 0.9782
_exptl_absorpt_correction_type multi-scan
_exptl_absorpt_process_details '(SADABS; Sheldrick, 1996)'
_exptl_crystal_colour colorless
_exptl_crystal_density_diffrn 1.526
_exptl_crystal_density_method 'not measured'
_exptl_crystal_description Hexagonal
_exptl_crystal_F_000 388
_exptl_crystal_size_max 0.12
_exptl_crystal_size_mid 0.09
_exptl_crystal_size_min 0.09
_refine_diff_density_max 0.493
_refine_diff_density_min -0.381
_refine_diff_density_rms 0.066
_refine_ls_abs_structure_details 'Flack H D (1983), Acta Cryst. A39, 876-881'
_refine_ls_abs_structure_Flack 0.0(4)
_refine_ls_extinction_method none
_refine_ls_goodness_of_fit_ref 0.939
_refine_ls_hydrogen_treatment constr
_refine_ls_matrix_type full
_refine_ls_number_parameters 226
_refine_ls_number_reflns 2926
_refine_ls_number_restraints 1
_refine_ls_restrained_S_all 0.938
_refine_ls_R_factor_all 0.1227
_refine_ls_R_factor_gt 0.0741
_refine_ls_shift/su_max 0.000
_refine_ls_shift/su_mean 0.000
_refine_ls_structure_factor_coef Fsqd
_refine_ls_weighting_details 'calc w=1/[\s^2^(Fo^2^)+(0.0628P)^2^+0.0000P] where P=(Fo^2^+2Fc^2^)/3'
_refine_ls_weighting_scheme calc
_refine_ls_wR_factor_gt 0.1462
_refine_ls_wR_factor_ref 0.1650
_reflns_number_gt 1803
_reflns_number_total 2926
_reflns_threshold_expression >2sigma(I)
_cod_data_source_file cg901161z_si_001.cif
_cod_data_source_block Compound(II)
_cod_depositor_comments
;
The following automatic conversions were performed:

'_symmetry_cell_setting' value 'Monoclinic' changed to 'monoclinic'
according to /home/saulius/struct/CIF-dictionaries/cif_core.dic
dictionary named 'cif_core.dic' version 2.4.2 from 2011-04-26.

Automatic conversion script
Id: cif_fix_values 1715 2011-07-08 13:25:40Z adriana 
;
_cod_original_sg_symbol_H-M P21
_cod_database_code 4502415

loop_
_symmetry_equiv_pos_as_xyz
'x, y, z'
'-x, y+1/2, -z'

loop_
_atom_site_label
_atom_site_type_symbol
_atom_site_fract_x
_atom_site_fract_y
_atom_site_fract_z
_atom_site_U_iso_or_equiv
_atom_site_adp_type
_atom_site_occupancy
_atom_site_symmetry_multiplicity
_atom_site_calc_flag
_atom_site_refinement_flags
Al1 Al 0.26274(17) 0.06159(16) 0.75837(15) 0.0225(4) Uani 1 1 d .
O1 O 0.1268(5) -0.0472(5) 0.7723(5) 0.0600(15) Uani 1 1 d .
O2 O 0.1892(6) 0.1750(5) 0.6153(5) 0.0680(17) Uani 1 1 d .
O3 O 0.3412(5) 0.1462(5) 0.9282(5) 0.0529(13) Uani 1 1 d .
O4 O 0.4189(5) -0.0171(4) 0.7300(5) 0.0446(11) Uani 1 1 d .
O5 O -0.2477(4) -0.2971(4) 0.6093(4) 0.0344(10) Uani 1 1 d .
O6 O 0.6259(5) -0.1281(4) 0.6964(4) 0.0393(11) Uani 1 1 d .
O7 O 0.2467(4) 0.1963(4) 1.1322(4) 0.0364(10) Uani 1 1 d .
O8 O -0.0384(5) -0.1803(5) 0.5747(5) 0.0543(14) Uani 1 1 d .
O9 O -0.0914(5) -0.1453(4) 0.8009(4) 0.0391(11) Uani 1 1 d .
O10 O 0.5511(5) -0.1779(4) 0.9077(4) 0.0428(11) Uani 1 1 d .
B1 B -0.0018(8) -0.1246(8) 0.7148(7) 0.0387(17) Uani 1 1 d .
B2 B -0.1584(8) -0.2715(6) 0.5207(7) 0.0308(15) Uani 1 1 d .
B3 B 0.3409(8) 0.2189(7) 1.0511(7) 0.0329(15) Uani 1 1 d .
B4 B 0.5319(8) -0.1041(7) 0.7779(7) 0.0336(15) Uani 1 1 d .
B5 B -0.2425(7) -0.2163(7) 0.7432(7) 0.0277(14) Uani 1 1 d .
C1 C 0.0087(9) 0.4612(7) 0.8222(8) 0.057(2) Uani 1 1 d .
H1A H 0.1034 0.4123 0.8355 0.069 Uiso 1 1 calc R
H1B H -0.0113 0.5174 0.7338 0.069 Uiso 1 1 calc R
C2 C -0.1317(10) 0.3690(10) 0.7947(8) 0.080(3) Uani 1 1 d .
H2A H -0.1072 0.3100 0.8811 0.097 Uiso 1 1 calc R
H2B H -0.2231 0.4186 0.7914 0.097 Uiso 1 1 calc R
C3 C -0.1700(11) 0.2963(9) 0.6551(9) 0.073(2) Uani 1 1 d .
H3A H -0.0797 0.2446 0.6601 0.088 Uiso 1 1 calc R
H3B H -0.1907 0.3555 0.5693 0.088 Uiso 1 1 calc R
C4 C -0.3100(9) 0.2094(8) 0.6241(8) 0.061(2) Uani 1 1 d .
H4A H -0.4032 0.2610 0.6091 0.073 Uiso 1 1 calc R
H4B H -0.2939 0.1542 0.7127 0.073 Uiso 1 1 calc R
C5 C -0.3353(8) 0.1277(7) 0.4827(7) 0.0455(17) Uani 1 1 d .
H5A H -0.3476 0.1830 0.3950 0.055 Uiso 1 1 calc R
H5B H -0.2435 0.0741 0.4993 0.055 Uiso 1 1 calc R
N1 N 0.0298(6) 0.5366(5) 0.9584(5) 0.0463(15) Uani 1 1 d .
H11A H 0.1128 0.5879 0.9769 0.069 Uiso 1 1 calc R
H11B H 0.0454 0.4845 1.0385 0.069 Uiso 1 1 calc R
H11C H -0.0558 0.5840 0.9439 0.069 Uiso 1 1 calc R
N2 N -0.4729(6) 0.0470(5) 0.4491(5) 0.0424(13) Uani 1 1 d .
H12A H -0.4863 0.0015 0.3642 0.064 Uiso 1 1 calc R
H12B H -0.5572 0.0960 0.4347 0.064 Uiso 1 1 calc R
H12C H -0.4600 -0.0062 0.5279 0.064 Uiso 1 1 calc R
O100 O 0.2963(6) -0.3228(7) 0.9658(7) 0.089(2) Uani 1 1 d .
O200 O 0.5673(8) 0.9125(7) 0.2037(6) 0.097(2) Uani 1 1 d .

loop_
_atom_site_aniso_label
_atom_site_aniso_U_11
_atom_site_aniso_U_22
_atom_site_aniso_U_33
_atom_site_aniso_U_23
_atom_site_aniso_U_13
_atom_site_aniso_U_12
Al1 0.0290(8) 0.0193(8) 0.0241(7) 0.0014(7) 0.0156(7) 0.0000(9)
O1 0.059(3) 0.077(4) 0.052(3) -0.020(2) 0.030(2) -0.047(3)
O2 0.089(4) 0.077(4) 0.052(3) 0.035(3) 0.043(3) 0.057(3)
O3 0.067(3) 0.056(3) 0.049(3) -0.023(2) 0.038(2) -0.027(3)
O4 0.044(2) 0.042(3) 0.052(2) 0.010(2) 0.023(2) 0.021(2)
O5 0.033(2) 0.036(2) 0.041(2) -0.0114(18) 0.0217(18) -0.0101(19)
O6 0.050(3) 0.033(3) 0.043(2) 0.0123(19) 0.027(2) 0.015(2)
O7 0.038(2) 0.031(2) 0.044(2) -0.0089(18) 0.0204(19) -0.0164(19)
O8 0.065(3) 0.067(3) 0.050(2) -0.026(2) 0.044(2) -0.039(3)
O9 0.044(2) 0.036(3) 0.040(2) -0.0159(19) 0.019(2) -0.014(2)
O10 0.058(3) 0.041(3) 0.044(2) 0.0121(19) 0.035(2) 0.027(2)
B1 0.035(4) 0.041(5) 0.034(4) -0.013(3) 0.005(3) -0.008(3)
B2 0.040(4) 0.026(4) 0.031(3) -0.007(3) 0.018(3) -0.017(3)
B3 0.041(4) 0.031(4) 0.029(3) -0.007(3) 0.014(3) -0.009(3)
B4 0.035(4) 0.031(4) 0.030(3) -0.001(3) 0.006(3) 0.008(3)
B5 0.021(3) 0.036(4) 0.035(3) -0.004(3) 0.020(3) 0.002(3)
C1 0.062(5) 0.043(5) 0.059(4) 0.011(3) 0.012(4) -0.003(4)
C2 0.077(6) 0.100(8) 0.064(5) 0.016(5) 0.024(5) -0.026(6)
C3 0.081(6) 0.063(6) 0.078(6) 0.000(4) 0.032(5) -0.014(5)
C4 0.060(4) 0.058(5) 0.065(5) 0.003(4) 0.023(4) -0.018(4)
C5 0.055(4) 0.039(4) 0.053(4) 0.021(3) 0.031(3) 0.011(3)
N1 0.043(3) 0.053(4) 0.045(3) 0.016(3) 0.019(2) 0.009(3)
N2 0.056(3) 0.043(3) 0.037(2) 0.007(2) 0.026(2) 0.021(3)
O100 0.077(4) 0.091(5) 0.122(5) 0.001(4) 0.062(4) -0.028(4)
O200 0.154(6) 0.074(4) 0.098(4) -0.017(4) 0.087(4) 0.004(4)

loop_
_atom_type_symbol
_atom_type_description
_atom_type_scat_dispersion_real
_atom_type_scat_dispersion_imag
_atom_type_scat_source
C C 0.0033 0.0016 'International Tables Vol C Tables 4.2.6.8 and 6.1.1.4'
H H 0.0000 0.0000 'International Tables Vol C Tables 4.2.6.8 and 6.1.1.4'
N N 0.0061 0.0033 'International Tables Vol C Tables 4.2.6.8 and 6.1.1.4'
O O 0.0106 0.0060 'International Tables Vol C Tables 4.2.6.8 and 6.1.1.4'
Al Al 0.0645 0.0514 'International Tables Vol C Tables 4.2.6.8 and 6.1.1.4'
B B 0.0013 0.0007 'International Tables Vol C Tables 4.2.6.8 and 6.1.1.4'

loop_
_geom_angle_atom_site_label_1
_geom_angle_atom_site_label_2
_geom_angle_atom_site_label_3
_geom_angle
_geom_angle_site_symmetry_1
_geom_angle_site_symmetry_3
O1 Al1 O3 110.0(2) . .
O1 Al1 O2 114.7(3) . .
O3 Al1 O2 106.0(3) . .
O1 Al1 O4 110.6(3) . .
O3 Al1 O4 106.6(2) . .
O2 Al1 O4 108.6(2) . .
B1 O1 Al1 154.4(5) . .
B2 O2 Al1 157.1(5) 2_556 .
B3 O3 Al1 157.1(5) . .
B4 O4 Al1 148.2(4) . .
B2 O5 B5 122.9(4) . .
B4 O6 B5 124.8(5) . 1_655
B3 O7 B5 121.9(5) . 2_557
B1 O8 B2 121.9(5) . .
B1 O9 B5 123.0(4) . .
B4 O10 B3 121.1(5) . 2_647
O9 B1 O8 120.6(6) . .
O9 B1 O1 118.6(5) . .
O8 B1 O1 120.8(6) . .
O2 B2 O5 121.6(5) 2_546 .
O2 B2 O8 120.2(6) 2_546 .
O5 B2 O8 118.0(5) . .
O7 B3 O3 124.1(6) . .
O7 B3 O10 120.0(5) . 2_657
O3 B3 O10 115.9(5) . 2_657
O4 B4 O6 120.6(6) . .
O4 B4 O10 120.9(6) . .
O6 B4 O10 118.4(6) . .
O6 B5 O7 111.9(4) 1_455 2_547
O6 B5 O9 110.7(5) 1_455 .
O7 B5 O9 107.6(4) 2_547 .
O6 B5 O5 109.4(4) 1_455 .
O7 B5 O5 107.7(5) 2_547 .
O9 B5 O5 109.4(4) . .
N1 C1 C2 109.0(7) . .
N1 C1 H1A 109.9 . .
C2 C1 H1A 109.9 . .
N1 C1 H1B 109.9 . .
C2 C1 H1B 109.9 . .
H1A C1 H1B 108.3 . .
C3 C2 C1 113.3(7) . .
C3 C2 H2A 108.9 . .
C1 C2 H2A 108.9 . .
C3 C2 H2B 108.9 . .
C1 C2 H2B 108.9 . .
H2A C2 H2B 107.7 . .
C2 C3 C4 113.9(8) . .
C2 C3 H3A 108.8 . .
C4 C3 H3A 108.8 . .
C2 C3 H3B 108.8 . .
C4 C3 H3B 108.8 . .
H3A C3 H3B 107.7 . .
C3 C4 C5 111.1(7) . .
C3 C4 H4A 109.4 . .
C5 C4 H4A 109.4 . .
C3 C4 H4B 109.4 . .
C5 C4 H4B 109.4 . .
H4A C4 H4B 108.0 . .
N2 C5 C4 111.4(6) . .
N2 C5 H5A 109.3 . .
C4 C5 H5A 109.3 . .
N2 C5 H5B 109.3 . .
C4 C5 H5B 109.3 . .
H5A C5 H5B 108.0 . .
C1 N1 H11A 109.5 . .
C1 N1 H11B 109.5 . .
H11A N1 H11B 109.5 . .
C1 N1 H11C 109.5 . .
H11A N1 H11C 109.5 . .
H11B N1 H11C 109.5 . .
C5 N2 H12A 109.5 . .
C5 N2 H12B 109.5 . .
H12A N2 H12B 109.5 . .
C5 N2 H12C 109.5 . .
H12A N2 H12C 109.5 . .
H12B N2 H12C 109.5 . .

loop_
_geom_bond_atom_site_label_1
_geom_bond_atom_site_label_2
_geom_bond_distance
_geom_bond_site_symmetry_2
Al1 O1 1.716(5) .
Al1 O3 1.721(4) .
Al1 O2 1.723(4) .
Al1 O4 1.740(4) .
O1 B1 1.362(8) .
O2 B2 1.314(8) 2_556
O3 B3 1.370(8) .
O4 B4 1.321(8) .
O5 B2 1.374(7) .
O5 B5 1.487(7) .
O6 B4 1.352(8) .
O6 B5 1.448(7) 1_655
O7 B3 1.349(8) .
O7 B5 1.482(7) 2_557
O8 B1 1.352(7) .
O8 B2 1.397(7) .
O9 B1 1.348(8) .
O9 B5 1.482(7) .
O10 B4 1.386(8) .
O10 B3 1.413(8) 2_647
B2 O2 1.314(8) 2_546
B3 O10 1.413(8) 2_657
B5 O6 1.448(7) 1_455
B5 O7 1.482(7) 2_547
C1 N1 1.441(9) .
C1 C2 1.545(10) .
C1 H1A 0.9700 .
C1 H1B 0.9700 .
C2 C3 1.432(11) .
C2 H2A 0.9700 .
C2 H2B 0.9700 .
C3 C4 1.504(10) .
C3 H3A 0.9700 .
C3 H3B 0.9700 .
C4 C5 1.511(10) .
C4 H4A 0.9700 .
C4 H4B 0.9700 .
C5 N2 1.447(8) .
C5 H5A 0.9700 .
C5 H5B 0.9700 .
N1 H11A 0.8900 .
N1 H11B 0.8900 .
N1 H11C 0.8900 .
N2 H12A 0.8900 .
N2 H12B 0.8900 .
N2 H12C 0.8900 .
